data_9010745
loop_
_publ_author_name
'Kolitsch, U.'
'Fleck, M.'

_publ_section_title
;Third update on compounds with krohnkite-type chains: the crystal structure
 of wendwilsonite [Ca2Mg(AsO4)2*2H2O] and the new triclinic structure types of
 synthetic AgSc(CrO4)2*2H2O and M2Cu(Cr2O7)2*2H2O (M = Rb, Cs) Locality:
 synthetic
;
_journal_name_full 'European Journal of Mineralogy'
_journal_page_first 471
_journal_page_last 482
_journal_paper_doi 10.1127/0935-1221/2006/0018-0471
_journal_volume 18
_journal_year 2006
_chemical_compound_source Synthetic
_chemical_formula_structural AgSc(CrO4)2*2H2O
_chemical_formula_sum 'Ag Cr2 H4 O10 Sc'
_space_group_IT_number 2
_symmetry_space_group_name_Hall '-P 1'
_symmetry_space_group_name_H-M 'P -1'
_cell_angle_alpha 110.74
_cell_angle_beta 90.21
_cell_angle_gamma 117.34
_cell_formula_units_Z 1
_cell_length_a 5.586
_cell_length_b 6.054
_cell_length_c 7.432
_cell_volume 204.564
_database_code_amcsd 0007159
_exptl_crystal_density_diffrn 3.416
_cod_original_formula_sum 'Ag Sc Cr2 O10 H4'
_cod_database_code 9010745
_amcsd_formula_title AgSc(CrO4)2*2H2O

loop_
_space_group_symop_operation_xyz
x,y,z
-x,-y,-z

loop_
_atom_site_aniso_label
_atom_site_aniso_U_11
_atom_site_aniso_U_22
_atom_site_aniso_U_33
_atom_site_aniso_U_12
_atom_site_aniso_U_13
_atom_site_aniso_U_23
Ag 0.02924 0.02414 0.02079 0.01407 0.00046 0.01060
Sc 0.00990 0.01400 0.01260 0.00690 0.00250 0.00410
Cr 0.01149 0.01520 0.01031 0.00803 0.00270 0.00464
O1 0.03830 0.03380 0.01260 0.02280 0.00920 0.00760
O2 0.02580 0.02100 0.03090 0.01160 0.00840 0.01360
O3 0.01470 0.02580 0.02790 0.00880 -0.00390 0.00950
O4 0.02070 0.02580 0.01780 0.01700 0.00960 0.01060
Ow5 0.02650 0.01600 0.01730 0.00800 0.00440 0.00540

loop_
_atom_site_label
_atom_site_fract_x
_atom_site_fract_y
_atom_site_fract_z
_atom_site_U_iso_or_equiv
_atom_site_type_symbol
_atom_site_attached_hydrogens
Ag 0.00000 0.00000 0.50000 0.02383 Ag 0
Sc 0.00000 0.00000 0.00000 0.01210 Sc 0
Cr 0.62811 0.22751 0.31352 0.01187 Cr 0
O1 0.61860 0.29540 0.54210 0.02660 O 0
O2 0.77350 0.50820 0.28060 0.02480 O 0
O3 0.30670 0.02980 0.18090 0.02370 O 0
O4 0.81610 0.06620 0.24260 0.01840 O 0
Ow5 0.22250 0.42290 0.06740 0.02130 O 0
H1 0.21000 0.49000 -0.01200 0.13000 H 0
H2 0.24500 0.53700 0.17200 0.06000 H 0

loop_
_cod_changelog_entry_id
_cod_changelog_entry_author
_cod_changelog_entry_date
_cod_changelog_entry_text
1
;cod-tools version 3.8.0
Id: cif_guess_AMCSD_atom_types 9581 2023-05-17 12:35:41Z saulius
;
2023-05-18T08:43:29+03:00
;Derived atom types and hydrogen counts
from atom names that follow the AMCSD naming convention
(Wat == water, O-H == hydroxyl).
;

loop_
_cod_related_entry_id
_cod_related_entry_database
_cod_related_entry_code
1 AMCSD 0007159
